data_2223834
loop_
_publ_author_name
'Omondi, Bernard'
'Meijboom, Reinout'

_publ_section_title
;
 Bis(dicyclohexylphenylphosphine)iodidosilver(I) pyridine monosolvate
;
_journal_coeditor_code HG2571
_journal_issue 11
_journal_name_full 'Acta Crystallographica Section E'
_journal_page_first m1344
_journal_paper_doi 10.1107/S1600536809040732
_journal_volume 65
_journal_year 2009
_chemical_formula_iupac '[Ag I (C18 H27 P)2], C5 H5 N'
_chemical_formula_moiety 'C36 H54 Ag I P2, C5 H5 N'
_chemical_formula_sum 'C41 H59 Ag I N P2'
_chemical_formula_weight 862.13
_chemical_name_systematic
;
Bis(dicyclohexylphenylphosphine)iodidosilver(I) pyridine monosolvate
;
_space_group_IT_number 14
_symmetry_cell_setting monoclinic
_symmetry_space_group_name_Hall '-P 2ybc'
_symmetry_space_group_name_H-M 'P 1 21/c 1'
_audit_creation_method 'WinGX routine CIF_UPDATE'
_cell_angle_alpha 90
_cell_angle_beta 128.131(18)
_cell_angle_gamma 90
_cell_formula_units_Z 4
_cell_length_a 18.696(4)
_cell_length_b 11.874(2)
_cell_length_c 23.641(8)
_cell_measurement_reflns_used 27740
_cell_measurement_temperature 298(2)
_cell_measurement_theta_max 28.29
_cell_measurement_theta_min 1.38
_cell_volume 4128(2)
_computing_cell_refinement 'SAINT-Plus (Bruker, 2004)'
_computing_data_collection 'APEX2 (Bruker, 2005)'
_computing_data_reduction 'SAINT-Plus and XPREP (Bruker, 2004)'
_computing_molecular_graphics 'ORTEP-3 (Farrugia, 1997)'
_computing_publication_material 'WinGX (Farrugia, 1999)'
_computing_structure_refinement 'SHELXL97 (Sheldrick, 2008)'
_computing_structure_solution 'SHELXS97 (Sheldrick, 2008)'
_diffrn_ambient_temperature 298(2)
_diffrn_detector_area_resol_mean 0
_diffrn_measured_fraction_theta_full 0.997
_diffrn_measured_fraction_theta_max 0.997
_diffrn_measurement_device_type 'Bruker APEXII CCD area-detector'
_diffrn_measurement_method \w
_diffrn_radiation_type MoK\a
_diffrn_radiation_wavelength 0.71073
_diffrn_reflns_av_R_equivalents 0.0412
_diffrn_reflns_limit_h_max 23
_diffrn_reflns_limit_h_min -24
_diffrn_reflns_limit_k_max 15
_diffrn_reflns_limit_k_min -15
_diffrn_reflns_limit_l_max 27
_diffrn_reflns_limit_l_min -31
_diffrn_reflns_number 27061
_diffrn_reflns_theta_full 28.29
_diffrn_reflns_theta_max 28.29
_diffrn_reflns_theta_min 1.38
_diffrn_standards_decay_% 0
_diffrn_standards_interval_count 0
_diffrn_standards_number 0
_exptl_absorpt_coefficient_mu 1.341
_exptl_absorpt_correction_T_max 0.8141
_exptl_absorpt_correction_T_min 0.6585
_exptl_absorpt_correction_type multi-scan
_exptl_absorpt_process_details '(SADABS; Bruker, 2004)'
_exptl_crystal_colour colourless
_exptl_crystal_density_diffrn 1.387
_exptl_crystal_density_method 'not measured'
_exptl_crystal_description cuboid
_exptl_crystal_F_000 1768
_exptl_crystal_size_max 0.34
_exptl_crystal_size_mid 0.20
_exptl_crystal_size_min 0.16
_refine_diff_density_max 0.543
_refine_diff_density_min -0.588
_refine_ls_extinction_method none
_refine_ls_goodness_of_fit_ref 0.992
_refine_ls_hydrogen_treatment constr
_refine_ls_matrix_type full
_refine_ls_number_parameters 415
_refine_ls_number_reflns 10220
_refine_ls_number_restraints 0
_refine_ls_restrained_S_all 0.992
_refine_ls_R_factor_gt 0.0352
_refine_ls_shift/su_max 0.005
_refine_ls_structure_factor_coef Fsqd
_refine_ls_weighting_details 'calc w=1/[\s^2^(Fo^2^)+(0.0275P)^2^+0.9189P] where P=(Fo^2^+2Fc^2^)/3'
_refine_ls_weighting_scheme calc
_refine_ls_wR_factor_ref 0.0787
_reflns_number_gt 6255
_reflns_number_total 10220
_reflns_threshold_expression I>2\s(I)
_cod_data_source_file hg2571.cif
_cod_data_source_block I
_cod_depositor_comments
;
The following automatic conversions were performed:
'_symmetry_cell_setting' value 'Monoclinic' changed to 'monoclinic'
according to '/home/saulius/struct/CIF-dictionaries/cif_core.dic'
dictionary named 'cif_core.dic' version 2.4.1 from 2010-06-29.

Automatic conversion script
Id: cif_fix_enum 1527 2010-12-29 10:47:43Z saulius 

The following automatic conversions were performed:

'_symmetry_cell_setting' value 'Monoclinic' changed to 'monoclinic'
according to /home/saulius/struct/CIF-dictionaries/cif_core.dic
dictionary named 'cif_core.dic' version 2.4.1 from 2010-06-29.

Automatic conversion script
Id: cif_fix_values 1715 2011-07-08 13:25:40Z adriana 
;
_cod_original_sg_symbol_H-M 'P 21/c'
_cod_database_code 2223834
_cod_database_fobs_code 2223834

loop_
_symmetry_equiv_pos_as_xyz
'x, y, z'
'-x, y+1/2, -z+1/2'
'-x, -y, -z'
'x, -y-1/2, z-1/2'

loop_
_atom_site_type_symbol
_atom_site_label
_atom_site_fract_x
_atom_site_fract_y
_atom_site_fract_z
_atom_site_U_iso_or_equiv
_atom_site_adp_type
_atom_site_calc_flag
_atom_site_refinement_flags
_atom_site_occupancy
_atom_site_disorder_assembly
_atom_site_disorder_group
I I 0.790785(18) 0.204293(18) 0.615050(14) 0.05957(8) Uani d . 1 . .
Ag Ag 0.744504(16) 0.379062(18) 0.664695(13) 0.03984(7) Uani d . 1 . .
P P1 0.85008(5) 0.53299(6) 0.69227(4) 0.03805(19) Uani d . 1 . .
P P2 0.63620(6) 0.35663(6) 0.68953(5) 0.03993(19) Uani d . 1 . .
C C11 0.9128(2) 0.5133(3) 0.65564(16) 0.0422(8) Uani d . 1 . .
H H11 0.941 0.4388 0.6722 0.051 Uiso calc R 1 . .
C C12 0.8498(2) 0.5074(3) 0.57406(18) 0.0578(10) Uani d . 1 . .
H H12A 0.8043 0.4497 0.5582 0.069 Uiso calc R 1 . .
H H12B 0.8187 0.5789 0.5545 0.069 Uiso calc R 1 . .
C C13 0.9017(3) 0.4810(3) 0.5454(2) 0.0721(12) Uani d . 1 . .
H H13A 0.8604 0.485 0.4933 0.086 Uiso calc R 1 . .
H H13B 0.9251 0.4047 0.5589 0.086 Uiso calc R 1 . .
C C14 0.9798(3) 0.5618(4) 0.5742(2) 0.0878(14) Uani d . 1 . .
H H14A 1.0146 0.5377 0.5585 0.105 Uiso calc R 1 . .
H H14B 0.9558 0.6362 0.5546 0.105 Uiso calc R 1 . .
C C15 1.0410(3) 0.5679(4) 0.6541(2) 0.0831(14) Uani d . 1 . .
H H15A 1.0867 0.6254 0.6699 0.1 Uiso calc R 1 . .
H H15B 1.0722 0.4964 0.6736 0.1 Uiso calc R 1 . .
C C16 0.9900(2) 0.5947(3) 0.68342(19) 0.0585(10) Uani d . 1 . .
H H16A 1.0317 0.5914 0.7355 0.07 Uiso calc R 1 . .
H H16B 0.966 0.6707 0.6696 0.07 Uiso calc R 1 . .
C C21 0.9404(2) 0.5455(3) 0.78958(16) 0.0440(8) Uani d . 1 . .
H H21 0.9831 0.604 0.7981 0.053 Uiso calc R 1 . .
C C22 0.9919(2) 0.4344(3) 0.81973(18) 0.0557(9) Uani d . 1 . .
H H22A 0.9501 0.3756 0.811 0.067 Uiso calc R 1 . .
H H22B 1.0161 0.4139 0.7948 0.067 Uiso calc R 1 . .
C C23 1.0696(3) 0.4419(3) 0.90018(19) 0.0693(11) Uani d . 1 . .
H H23A 1.1148 0.495 0.9087 0.083 Uiso calc R 1 . .
H H23B 1.0984 0.3688 0.9179 0.083 Uiso calc R 1 . .
C C24 1.0341(3) 0.4802(4) 0.9408(2) 0.0859(14) Uani d . 1 . .
H H24A 0.9953 0.4221 0.9376 0.103 Uiso calc R 1 . .
H H24B 1.085 0.4912 0.9911 0.103 Uiso calc R 1 . .
C C25 0.9813(3) 0.5880(4) 0.9101(2) 0.0898(15) Uani d . 1 . .
H H25A 1.0218 0.6479 0.9179 0.108 Uiso calc R 1 . .
H H25B 0.9572 0.6081 0.9352 0.108 Uiso calc R 1 . .
C C26 0.9030(3) 0.5781(3) 0.8298(2) 0.0656(11) Uani d . 1 . .
H H26A 0.8711 0.6494 0.8117 0.079 Uiso calc R 1 . .
H H26B 0.8604 0.5213 0.8218 0.079 Uiso calc R 1 . .
C C31 0.7997(2) 0.6729(3) 0.66097(18) 0.0446(8) Uani d . 1 . .
C C32 0.8443(3) 0.7733(3) 0.69474(19) 0.0554(9) Uani d . 1 . .
H H32 0.9036 0.7718 0.7374 0.066 Uiso calc R 1 . .
C C33 0.8012(3) 0.8755(3) 0.6654(2) 0.0654(10) Uani d . 1 . .
H H33 0.8297 0.9418 0.6904 0.079 Uiso calc R 1 . .
C C34 0.7164(3) 0.8799(3) 0.5992(2) 0.0753(12) Uani d . 1 . .
H H34 0.6902 0.9488 0.5774 0.09 Uiso calc R 1 . .
C C35 0.6714(3) 0.7822(3) 0.5662(2) 0.0788(13) Uani d . 1 . .
H H35 0.6123 0.7846 0.5234 0.095 Uiso calc R 1 . .
C C36 0.7129(2) 0.6792(3) 0.59573(19) 0.0587(10) Uani d . 1 . .
H H36 0.6821 0.6133 0.5715 0.07 Uiso calc R 1 . .
C C41 0.5531(2) 0.4716(3) 0.65743(17) 0.0446(8) Uani d . 1 . .
H H41 0.5143 0.4543 0.671 0.054 Uiso calc R 1 . .
C C42 0.6003(3) 0.5839(3) 0.6913(2) 0.0652(10) Uani d . 1 . .
H H42A 0.6434 0.5988 0.6822 0.078 Uiso calc R 1 . .
H H42B 0.6336 0.5801 0.7429 0.078 Uiso calc R 1 . .
C C43 0.5308(3) 0.6802(3) 0.6603(3) 0.0932(16) Uani d . 1 . .
H H43A 0.4921 0.6695 0.6742 0.112 Uiso calc R 1 . .
H H43B 0.5628 0.7511 0.6805 0.112 Uiso calc R 1 . .
C C44 0.4724(3) 0.6859(3) 0.5792(3) 0.0831(14) Uani d . 1 . .
H H44A 0.4279 0.7456 0.5616 0.1 Uiso calc R 1 . .
H H44B 0.5102 0.7034 0.5652 0.1 Uiso calc R 1 . .
C C45 0.4247(3) 0.5765(3) 0.5463(2) 0.0729(11) Uani d . 1 . .
H H45A 0.3899 0.5806 0.4945 0.088 Uiso calc R 1 . .
H H45B 0.3828 0.5623 0.5566 0.088 Uiso calc R 1 . .
C C46 0.4936(2) 0.4795(3) 0.57595(18) 0.0608(10) Uani d . 1 . .
H H46A 0.461 0.4091 0.5552 0.073 Uiso calc R 1 . .
H H46B 0.5318 0.4906 0.5617 0.073 Uiso calc R 1 . .
C C51 0.6979(2) 0.3516(3) 0.78730(17) 0.0451(8) Uani d . 1 . .
H H51 0.7319 0.4225 0.806 0.054 Uiso calc R 1 . .
C C52 0.7693(3) 0.2594(3) 0.8213(2) 0.0632(10) Uani d . 1 . .
H H52A 0.7394 0.1868 0.8036 0.076 Uiso calc R 1 . .
H H52B 0.8075 0.2689 0.8069 0.076 Uiso calc R 1 . .
C C53 0.8281(3) 0.2603(4) 0.9023(2) 0.0795(13) Uani d . 1 . .
H H53A 0.8655 0.3276 0.9204 0.095 Uiso calc R 1 . .
H H53B 0.8684 0.1956 0.9211 0.095 Uiso calc R 1 . .
C C54 0.7727(3) 0.2574(4) 0.9294(2) 0.0846(14) Uani d . 1 . .
H H54A 0.7424 0.1851 0.9178 0.102 Uiso calc R 1 . .
H H54B 0.813 0.2657 0.9813 0.102 Uiso calc R 1 . .
C C55 0.7031(3) 0.3500(4) 0.8961(2) 0.0829(14) Uani d . 1 . .
H H55A 0.7339 0.4222 0.9125 0.099 Uiso calc R 1 . .
H H55B 0.6661 0.3432 0.9118 0.099 Uiso calc R 1 . .
C C56 0.6422(3) 0.3460(3) 0.8145(2) 0.0665(11) Uani d . 1 . .
H H56A 0.6 0.4088 0.795 0.08 Uiso calc R 1 . .
H H56B 0.607 0.2769 0.7978 0.08 Uiso calc R 1 . .
C C61 0.5671(2) 0.2287(3) 0.65462(18) 0.0480(8) Uani d . 1 . .
C C62 0.5892(3) 0.1435(3) 0.6281(2) 0.0729(12) Uani d . 1 . .
H H62 0.6385 0.1526 0.6281 0.087 Uiso calc R 1 . .
C C63 0.5392(3) 0.0449(3) 0.6015(3) 0.0965(16) Uani d . 1 . .
H H63 0.5555 -0.0116 0.5841 0.116 Uiso calc R 1 . .
C C64 0.4664(3) 0.0301(4) 0.6007(3) 0.1010(16) Uani d . 1 . .
H H64 0.4328 -0.0362 0.5828 0.121 Uiso calc R 1 . .
C C65 0.4429(3) 0.1126(3) 0.6262(3) 0.0871(14) Uani d . 1 . .
H H65 0.3928 0.1027 0.6252 0.104 Uiso calc R 1 . .
C C66 0.4930(3) 0.2117(3) 0.6537(2) 0.0650(11) Uani d . 1 . .
H H66 0.4767 0.2671 0.6716 0.078 Uiso calc R 1 . .
N N 0.6575(6) 0.5980(8) 0.3528(6) 0.164(3) Uani d . 1 . .
C C71 0.7217(8) 0.6745(10) 0.3969(5) 0.160(4) Uani d . 1 . .
H H71 0.7232 0.7045 0.434 0.192 Uiso calc R 1 . .
C C72 0.7839(7) 0.7092(7) 0.3891(6) 0.185(4) Uani d . 1 . .
H H72 0.8238 0.7678 0.4168 0.222 Uiso calc R 1 . .
C C73 0.7862(8) 0.6571(9) 0.3407(8) 0.191(5) Uani d . 1 . .
H H73 0.8311 0.6758 0.3366 0.229 Uiso calc R 1 . .
C C74 0.7275(8) 0.5813(8) 0.2994(6) 0.170(4) Uani d . 1 . .
H H74 0.7296 0.5454 0.2655 0.204 Uiso calc R 1 . .
C C75 0.6646(6) 0.5551(6) 0.3055(6) 0.163(3) Uani d . 1 . .
H H75 0.6216 0.5018 0.2737 0.196 Uiso calc R 1 . .

loop_
_atom_site_aniso_label
_atom_site_aniso_U_11
_atom_site_aniso_U_22
_atom_site_aniso_U_33
_atom_site_aniso_U_12
_atom_site_aniso_U_13
_atom_site_aniso_U_23
I 0.07733(19) 0.04074(13) 0.08115(19) 0.00982(12) 0.05920(16) 0.00168(12)
Ag 0.03998(14) 0.03724(13) 0.04897(15) -0.00255(11) 0.03081(12) 0.00066(11)
P1 0.0378(5) 0.0363(4) 0.0457(5) -0.0051(4) 0.0286(4) -0.0027(4)
P2 0.0401(5) 0.0362(4) 0.0511(5) 0.0002(4) 0.0320(4) 0.0025(4)
C11 0.0417(19) 0.0467(18) 0.046(2) -0.0037(15) 0.0309(17) -0.0018(15)
C12 0.061(2) 0.066(2) 0.054(2) -0.0194(19) 0.039(2) -0.0130(18)
C13 0.089(3) 0.083(3) 0.065(3) -0.020(2) 0.058(3) -0.019(2)
C14 0.101(4) 0.111(4) 0.092(4) -0.033(3) 0.080(3) -0.028(3)
C15 0.066(3) 0.122(4) 0.086(3) -0.035(3) 0.060(3) -0.028(3)
C16 0.054(2) 0.074(2) 0.059(2) -0.0286(19) 0.041(2) -0.0205(19)
C21 0.048(2) 0.0457(18) 0.044(2) -0.0064(16) 0.0311(17) -0.0043(15)
C22 0.056(2) 0.058(2) 0.053(2) -0.0002(18) 0.034(2) 0.0043(17)
C23 0.062(3) 0.081(3) 0.050(3) 0.001(2) 0.027(2) 0.015(2)
C24 0.088(3) 0.114(4) 0.049(3) -0.009(3) 0.039(3) 0.011(2)
C25 0.113(4) 0.117(4) 0.056(3) 0.003(3) 0.061(3) -0.009(3)
C26 0.076(3) 0.080(3) 0.060(3) 0.004(2) 0.052(2) -0.003(2)
C31 0.044(2) 0.0372(17) 0.055(2) -0.0042(15) 0.0313(18) -0.0020(15)
C32 0.055(2) 0.045(2) 0.063(2) -0.0071(17) 0.035(2) -0.0065(17)
C33 0.074(3) 0.0356(19) 0.089(3) -0.0066(19) 0.052(3) -0.008(2)
C34 0.065(3) 0.045(2) 0.112(4) 0.009(2) 0.053(3) 0.013(2)
C35 0.054(3) 0.059(3) 0.090(3) 0.003(2) 0.028(2) 0.015(2)
C36 0.048(2) 0.0400(19) 0.068(3) -0.0073(17) 0.026(2) -0.0014(17)
C41 0.0416(19) 0.0439(18) 0.053(2) 0.0007(15) 0.0314(17) 0.0009(15)
C42 0.059(2) 0.047(2) 0.069(3) 0.0040(18) 0.029(2) -0.0089(18)
C43 0.085(3) 0.050(2) 0.106(4) 0.018(2) 0.039(3) -0.011(2)
C44 0.075(3) 0.052(3) 0.106(4) 0.024(2) 0.047(3) 0.018(2)
C45 0.060(3) 0.066(3) 0.071(3) 0.018(2) 0.030(2) 0.013(2)
C46 0.059(2) 0.051(2) 0.055(2) 0.0048(18) 0.026(2) 0.0022(17)
C51 0.0440(19) 0.0502(19) 0.048(2) 0.0075(16) 0.0315(17) 0.0067(15)
C52 0.062(2) 0.079(3) 0.063(3) 0.030(2) 0.045(2) 0.023(2)
C53 0.073(3) 0.103(3) 0.070(3) 0.037(3) 0.048(3) 0.031(2)
C54 0.092(3) 0.113(4) 0.065(3) 0.032(3) 0.057(3) 0.028(3)
C55 0.095(3) 0.110(3) 0.072(3) 0.044(3) 0.066(3) 0.027(3)
C56 0.063(3) 0.086(3) 0.074(3) 0.022(2) 0.054(2) 0.020(2)
C61 0.044(2) 0.0387(18) 0.066(2) -0.0004(15) 0.0364(19) 0.0069(16)
C62 0.076(3) 0.051(2) 0.120(4) -0.012(2) 0.075(3) -0.016(2)
C63 0.101(4) 0.055(3) 0.165(5) -0.021(3) 0.098(4) -0.033(3)
C64 0.086(4) 0.054(3) 0.171(5) -0.024(3) 0.084(4) -0.015(3)
C65 0.073(3) 0.062(3) 0.148(4) -0.013(2) 0.079(3) 0.003(3)
C66 0.059(2) 0.053(2) 0.101(3) -0.0053(19) 0.058(2) 0.002(2)
N 0.128(6) 0.192(8) 0.225(9) 0.042(5) 0.135(7) 0.050(6)
C71 0.127(7) 0.225(12) 0.124(7) 0.074(7) 0.076(6) 0.025(6)
C72 0.135(8) 0.142(7) 0.252(12) -0.001(6) 0.107(8) -0.022(7)
C73 0.222(11) 0.113(7) 0.342(16) -0.018(7) 0.227(12) 0.022(8)
C74 0.231(12) 0.124(7) 0.254(10) 0.016(7) 0.199(10) 0.018(7)
C75 0.138(7) 0.109(5) 0.252(11) 0.004(5) 0.125(7) 0.002(6)

loop_
_atom_type_symbol
_atom_type_description
_atom_type_scat_dispersion_real
_atom_type_scat_dispersion_imag
_atom_type_scat_source
C C 0.003 0.002 'International Tables Vol C Tables 4.2.6.8 and 6.1.1.4'
H H 0 0 'International Tables Vol C Tables 4.2.6.8 and 6.1.1.4'
Ag Ag -0.897 1.102 'International Tables Vol C Tables 4.2.6.8 and 6.1.1.4'
I I -0.474 1.812 'International Tables Vol C Tables 4.2.6.8 and 6.1.1.4'
N N 0.006 0.003 'International Tables Vol C Tables 4.2.6.8 and 6.1.1.4'
P P 0.102 0.094 'International Tables Vol C Tables 4.2.6.8 and 6.1.1.4'

loop_
_geom_angle_atom_site_label_1
_geom_angle_atom_site_label_2
_geom_angle_atom_site_label_3
_geom_angle_site_symmetry_1
_geom_angle_site_symmetry_3
_geom_angle
_geom_angle_publ_flag
P2 Ag P1 . . 131.59(3) y
P2 Ag I . . 122.75(2) y
P1 Ag I . . 105.00(2) y
C31 P1 C21 . . 106.21(15) ?
C31 P1 C11 . . 103.99(14) ?
C21 P1 C11 . . 103.79(14) ?
C31 P1 Ag . . 116.06(11) ?
C21 P1 Ag . . 111.01(10) ?
C11 P1 Ag . . 114.67(10) ?
C61 P2 C51 . . 105.10(15) ?
C61 P2 C41 . . 104.42(15) ?
C51 P2 C41 . . 104.89(14) ?
C61 P2 Ag . . 116.17(11) ?
C51 P2 Ag . . 109.57(11) ?
C41 P2 Ag . . 115.63(10) ?
C16 C11 C12 . . 111.4(3) ?
C16 C11 P1 . . 115.3(2) ?
C12 C11 P1 . . 112.5(2) ?
C16 C11 H11 . . 105.6 ?
C12 C11 H11 . . 105.6 ?
P1 C11 H11 . . 105.6 ?
C13 C12 C11 . . 111.6(3) ?
C13 C12 H12A . . 109.3 ?
C11 C12 H12A . . 109.3 ?
C13 C12 H12B . . 109.3 ?
C11 C12 H12B . . 109.3 ?
H12A C12 H12B . . 108 ?
C12 C13 C14 . . 111.9(3) ?
C12 C13 H13A . . 109.2 ?
C14 C13 H13A . . 109.2 ?
C12 C13 H13B . . 109.2 ?
C14 C13 H13B . . 109.2 ?
H13A C13 H13B . . 107.9 ?
C15 C14 C13 . . 112.0(3) ?
C15 C14 H14A . . 109.2 ?
C13 C14 H14A . . 109.2 ?
C15 C14 H14B . . 109.2 ?
C13 C14 H14B . . 109.2 ?
H14A C14 H14B . . 107.9 ?
C14 C15 C16 . . 112.4(4) ?
C14 C15 H15A . . 109.1 ?
C16 C15 H15A . . 109.1 ?
C14 C15 H15B . . 109.1 ?
C16 C15 H15B . . 109.1 ?
H15A C15 H15B . . 107.8 ?
C11 C16 C15 . . 111.6(3) ?
C11 C16 H16A . . 109.3 ?
C15 C16 H16A . . 109.3 ?
C11 C16 H16B . . 109.3 ?
C15 C16 H16B . . 109.3 ?
H16A C16 H16B . . 108 ?
C22 C21 C26 . . 109.0(3) ?
C22 C21 P1 . . 110.0(2) ?
C26 C21 P1 . . 112.2(2) ?
C22 C21 H21 . . 108.5 ?
C26 C21 H21 . . 108.5 ?
P1 C21 H21 . . 108.5 ?
C23 C22 C21 . . 111.9(3) ?
C23 C22 H22A . . 109.2 ?
C21 C22 H22A . . 109.2 ?
C23 C22 H22B . . 109.2 ?
C21 C22 H22B . . 109.2 ?
H22A C22 H22B . . 107.9 ?
C22 C23 C24 . . 110.5(3) ?
C22 C23 H23A . . 109.5 ?
C24 C23 H23A . . 109.5 ?
C22 C23 H23B . . 109.5 ?
C24 C23 H23B . . 109.5 ?
H23A C23 H23B . . 108.1 ?
C25 C24 C23 . . 111.1(3) ?
C25 C24 H24A . . 109.4 ?
C23 C24 H24A . . 109.4 ?
C25 C24 H24B . . 109.4 ?
C23 C24 H24B . . 109.4 ?
H24A C24 H24B . . 108 ?
C24 C25 C26 . . 112.0(4) ?
C24 C25 H25A . . 109.2 ?
C26 C25 H25A . . 109.2 ?
C24 C25 H25B . . 109.2 ?
C26 C25 H25B . . 109.2 ?
H25A C25 H25B . . 107.9 ?
C25 C26 C21 . . 109.7(3) ?
C25 C26 H26A . . 109.7 ?
C21 C26 H26A . . 109.7 ?
C25 C26 H26B . . 109.7 ?
C21 C26 H26B . . 109.7 ?
H26A C26 H26B . . 108.2 ?
C36 C31 C32 . . 117.8(3) ?
C36 C31 P1 . . 117.2(2) ?
C32 C31 P1 . . 124.9(3) ?
C33 C32 C31 . . 120.5(4) ?
C33 C32 H32 . . 119.7 ?
C31 C32 H32 . . 119.7 ?
C34 C33 C32 . . 120.5(3) ?
C34 C33 H33 . . 119.7 ?
C32 C33 H33 . . 119.7 ?
C35 C34 C33 . . 119.3(4) ?
C35 C34 H34 . . 120.4 ?
C33 C34 H34 . . 120.4 ?
C34 C35 C36 . . 120.6(4) ?
C34 C35 H35 . . 119.7 ?
C36 C35 H35 . . 119.7 ?
C35 C36 C31 . . 121.0(3) ?
C35 C36 H36 . . 119.5 ?
C31 C36 H36 . . 119.5 ?
C46 C41 C42 . . 110.2(3) ?
C46 C41 P2 . . 109.8(2) ?
C42 C41 P2 . . 111.4(2) ?
C46 C41 H41 . . 108.5 ?
C42 C41 H41 . . 108.5 ?
P2 C41 H41 . . 108.5 ?
C41 C42 C43 . . 110.9(3) ?
C41 C42 H42A . . 109.5 ?
C43 C42 H42A . . 109.5 ?
C41 C42 H42B . . 109.5 ?
C43 C42 H42B . . 109.5 ?
H42A C42 H42B . . 108 ?
C44 C43 C42 . . 112.0(3) ?
C44 C43 H43A . . 109.2 ?
C42 C43 H43A . . 109.2 ?
C44 C43 H43B . . 109.2 ?
C42 C43 H43B . . 109.2 ?
H43A C43 H43B . . 107.9 ?
C45 C44 C43 . . 110.7(3) ?
C45 C44 H44A . . 109.5 ?
C43 C44 H44A . . 109.5 ?
C45 C44 H44B . . 109.5 ?
C43 C44 H44B . . 109.5 ?
H44A C44 H44B . . 108.1 ?
C44 C45 C46 . . 110.6(3) ?
C44 C45 H45A . . 109.5 ?
C46 C45 H45A . . 109.5 ?
C44 C45 H45B . . 109.5 ?
C46 C45 H45B . . 109.5 ?
H45A C45 H45B . . 108.1 ?
C41 C46 C45 . . 112.1(3) ?
C41 C46 H46A . . 109.2 ?
C45 C46 H46A . . 109.2 ?
C41 C46 H46B . . 109.2 ?
C45 C46 H46B . . 109.2 ?
H46A C46 H46B . . 107.9 ?
C52 C51 C56 . . 110.6(3) ?
C52 C51 P2 . . 110.7(2) ?
C56 C51 P2 . . 118.0(2) ?
C52 C51 H51 . . 105.5 ?
C56 C51 H51 . . 105.5 ?
P2 C51 H51 . . 105.5 ?
C53 C52 C51 . . 112.4(3) ?
C53 C52 H52A . . 109.1 ?
C51 C52 H52A . . 109.1 ?
C53 C52 H52B . . 109.1 ?
C51 C52 H52B . . 109.1 ?
H52A C52 H52B . . 107.9 ?
C52 C53 C54 . . 112.5(4) ?
C52 C53 H53A . . 109.1 ?
C54 C53 H53A . . 109.1 ?
C52 C53 H53B . . 109.1 ?
C54 C53 H53B . . 109.1 ?
H53A C53 H53B . . 107.8 ?
C55 C54 C53 . . 110.9(3) ?
C55 C54 H54A . . 109.5 ?
C53 C54 H54A . . 109.5 ?
C55 C54 H54B . . 109.5 ?
C53 C54 H54B . . 109.5 ?
H54A C54 H54B . . 108 ?
C54 C55 C56 . . 111.8(3) ?
C54 C55 H55A . . 109.2 ?
C56 C55 H55A . . 109.2 ?
C54 C55 H55B . . 109.2 ?
C56 C55 H55B . . 109.2 ?
H55A C55 H55B . . 107.9 ?
C55 C56 C51 . . 111.2(3) ?
C55 C56 H56A . . 109.4 ?
C51 C56 H56A . . 109.4 ?
C55 C56 H56B . . 109.4 ?
C51 C56 H56B . . 109.4 ?
H56A C56 H56B . . 108 ?
C62 C61 C66 . . 117.5(3) ?
C62 C61 P2 . . 119.2(3) ?
C66 C61 P2 . . 123.2(3) ?
C63 C62 C61 . . 121.3(4) ?
C63 C62 H62 . . 119.4 ?
C61 C62 H62 . . 119.4 ?
C64 C63 C62 . . 120.3(4) ?
C64 C63 H63 . . 119.9 ?
C62 C63 H63 . . 119.9 ?
C65 C64 C63 . . 119.7(4) ?
C65 C64 H64 . . 120.1 ?
C63 C64 H64 . . 120.1 ?
C64 C65 C66 . . 120.7(4) ?
C64 C65 H65 . . 119.7 ?
C66 C65 H65 . . 119.7 ?
C61 C66 C65 . . 120.5(4) ?
C61 C66 H66 . . 119.8 ?
C65 C66 H66 . . 119.8 ?
C75 N C71 . . 114.5(8) ?
N C71 C72 . . 122.1(9) ?
N C71 H71 . . 119 ?
C72 C71 H71 . . 119 ?
C73 C72 C71 . . 117.8(10) ?
C73 C72 H72 . . 121.1 ?
C71 C72 H72 . . 121.1 ?
C74 C73 C72 . . 121.1(10) ?
C74 C73 H73 . . 119.4 ?
C72 C73 H73 . . 119.4 ?
C73 C74 C75 . . 119.3(10) ?
C73 C74 H74 . . 120.4 ?
C75 C74 H74 . . 120.4 ?
C74 C75 N . . 125.0(9) ?
C74 C75 H75 . . 117.5 ?
N C75 H75 . . 117.5 ?

loop_
_geom_bond_atom_site_label_1
_geom_bond_atom_site_label_2
_geom_bond_site_symmetry_2
_geom_bond_distance
_geom_bond_publ_flag
I Ag . 2.7725(5) y
Ag P2 . 2.4462(9) y
Ag P1 . 2.4643(9) y
P1 C31 . 1.825(3) ?
P1 C21 . 1.835(3) ?
P1 C11 . 1.852(3) ?
P2 C61 . 1.828(3) ?
P2 C51 . 1.839(3) ?
P2 C41 . 1.843(3) ?
C11 C16 . 1.509(4) ?
C11 C12 . 1.519(4) ?
C11 H11 . 0.98 ?
C12 C13 . 1.518(5) ?
C12 H12A . 0.97 ?
C12 H12B . 0.97 ?
C13 C14 . 1.514(5) ?
C13 H13A . 0.97 ?
C13 H13B . 0.97 ?
C14 C15 . 1.487(5) ?
C14 H14A . 0.97 ?
C14 H14B . 0.97 ?
C15 C16 . 1.520(5) ?
C15 H15A . 0.97 ?
C15 H15B . 0.97 ?
C16 H16A . 0.97 ?
C16 H16B . 0.97 ?
C21 C22 . 1.526(4) ?
C21 C26 . 1.537(4) ?
C21 H21 . 0.98 ?
C22 C23 . 1.525(5) ?
C22 H22A . 0.97 ?
C22 H22B . 0.97 ?
C23 C24 . 1.534(5) ?
C23 H23A . 0.97 ?
C23 H23B . 0.97 ?
C24 C25 . 1.501(6) ?
C24 H24A . 0.97 ?
C24 H24B . 0.97 ?
C25 C26 . 1.526(5) ?
C25 H25A . 0.97 ?
C25 H25B . 0.97 ?
C26 H26A . 0.97 ?
C26 H26B . 0.97 ?
C31 C36 . 1.389(5) ?
C31 C32 . 1.390(4) ?
C32 C33 . 1.383(5) ?
C32 H32 . 0.93 ?
C33 C34 . 1.379(5) ?
C33 H33 . 0.93 ?
C34 C35 . 1.361(5) ?
C34 H34 . 0.93 ?
C35 C36 . 1.383(5) ?
C35 H35 . 0.93 ?
C36 H36 . 0.93 ?
C41 C46 . 1.520(4) ?
C41 C42 . 1.525(4) ?
C41 H41 . 0.98 ?
C42 C43 . 1.534(5) ?
C42 H42A . 0.97 ?
C42 H42B . 0.97 ?
C43 C44 . 1.511(6) ?
C43 H43A . 0.97 ?
C43 H43B . 0.97 ?
C44 C45 . 1.494(5) ?
C44 H44A . 0.97 ?
C44 H44B . 0.97 ?
C45 C46 . 1.536(5) ?
C45 H45A . 0.97 ?
C45 H45B . 0.97 ?
C46 H46A . 0.97 ?
C46 H46B . 0.97 ?
C51 C52 . 1.517(4) ?
C51 C56 . 1.528(4) ?
C51 H51 . 0.98 ?
C52 C53 . 1.509(5) ?
C52 H52A . 0.97 ?
C52 H52B . 0.97 ?
C53 C54 . 1.518(5) ?
C53 H53A . 0.97 ?
C53 H53B . 0.97 ?
C54 C55 . 1.502(5) ?
C54 H54A . 0.97 ?
C54 H54B . 0.97 ?
C55 C56 . 1.518(5) ?
C55 H55A . 0.97 ?
C55 H55B . 0.97 ?
C56 H56A . 0.97 ?
C56 H56B . 0.97 ?
C61 C62 . 1.380(5) ?
C61 C66 . 1.387(4) ?
C62 C63 . 1.383(5) ?
C62 H62 . 0.93 ?
C63 C64 . 1.362(6) ?
C63 H63 . 0.93 ?
C64 C65 . 1.356(6) ?
C64 H64 . 0.93 ?
C65 C66 . 1.391(5) ?
C65 H65 . 0.93 ?
C66 H66 . 0.93 ?
N C75 . 1.307(10) ?
N C71 . 1.345(10) ?
C71 C72 . 1.349(11) ?
C71 H71 . 0.93 ?
C72 C73 . 1.324(11) ?
C72 H72 . 0.93 ?
C73 C74 . 1.283(11) ?
C73 H73 . 0.93 ?
C74 C75 . 1.307(10) ?
C74 H74 . 0.93 ?
C75 H75 . 0.93 ?

loop_
_geom_hbond_atom_site_label_D
_geom_hbond_atom_site_label_H
_geom_hbond_atom_site_label_A
_geom_hbond_site_symmetry_A
_geom_hbond_distance_DH
_geom_hbond_distance_HA
_geom_hbond_distance_DA
_geom_hbond_angle_DHA
C66 H66 N 3_666 0.93 2.72 3.538(4) 147

loop_
_geom_torsion_atom_site_label_1
_geom_torsion_atom_site_label_2
_geom_torsion_atom_site_label_3
_geom_torsion_atom_site_label_4
_geom_torsion_site_symmetry_1
_geom_torsion_site_symmetry_2
_geom_torsion_site_symmetry_3
_geom_torsion_site_symmetry_4
_geom_torsion
_geom_torsion_publ_flag
P2 Ag P1 C31 . . . . -54.39(13) ?
I Ag P1 C31 . . . . 134.97(12) ?
P2 Ag P1 C21 . . . . 67.00(12) ?
I Ag P1 C21 . . . . -103.64(11) ?
P2 Ag P1 C11 . . . . -175.78(11) ?
I Ag P1 C11 . . . . 13.58(12) ?
P1 Ag P2 C61 . . . . 177.17(12) ?
I Ag P2 C61 . . . . -13.59(13) ?
P1 Ag P2 C51 . . . . -63.97(12) ?
I Ag P2 C51 . . . . 105.26(11) ?
P1 Ag P2 C41 . . . . 54.26(12) ?
I Ag P2 C41 . . . . -136.51(11) ?
C31 P1 C11 C16 . . . . 63.3(3) ?
C21 P1 C11 C16 . . . . -47.6(3) ?
Ag P1 C11 C16 . . . . -168.9(2) ?
C31 P1 C11 C12 . . . . -65.9(3) ?
C21 P1 C11 C12 . . . . -176.8(2) ?
Ag P1 C11 C12 . . . . 61.9(2) ?
C16 C11 C12 C13 . . . . 53.9(4) ?
P1 C11 C12 C13 . . . . -175.0(2) ?
C11 C12 C13 C14 . . . . -53.5(5) ?
C12 C13 C14 C15 . . . . 53.4(5) ?
C13 C14 C15 C16 . . . . -53.6(5) ?
C12 C11 C16 C15 . . . . -53.8(4) ?
P1 C11 C16 C15 . . . . 176.5(3) ?
C14 C15 C16 C11 . . . . 54.1(5) ?
C31 P1 C21 C22 . . . . -175.3(2) ?
C11 P1 C21 C22 . . . . -66.0(2) ?
Ag P1 C21 C22 . . . . 57.7(2) ?
C31 P1 C21 C26 . . . . 63.2(3) ?
C11 P1 C21 C26 . . . . 172.5(2) ?
Ag P1 C21 C26 . . . . -63.8(3) ?
C26 C21 C22 C23 . . . . -58.3(4) ?
P1 C21 C22 C23 . . . . 178.2(2) ?
C21 C22 C23 C24 . . . . 56.0(4) ?
C22 C23 C24 C25 . . . . -53.9(5) ?
C23 C24 C25 C26 . . . . 56.1(5) ?
C24 C25 C26 C21 . . . . -58.5(5) ?
C22 C21 C26 C25 . . . . 58.4(4) ?
P1 C21 C26 C25 . . . . -179.6(3) ?
C21 P1 C31 C36 . . . . -159.5(3) ?
C11 P1 C31 C36 . . . . 91.4(3) ?
Ag P1 C31 C36 . . . . -35.5(3) ?
C21 P1 C31 C32 . . . . 25.6(3) ?
C11 P1 C31 C32 . . . . -83.5(3) ?
Ag P1 C31 C32 . . . . 149.5(3) ?
C36 C31 C32 C33 . . . . 2.8(5) ?
P1 C31 C32 C33 . . . . 177.7(3) ?
C31 C32 C33 C34 . . . . -5.4(6) ?
C32 C33 C34 C35 . . . . 6.5(6) ?
C33 C34 C35 C36 . . . . -5.0(7) ?
C34 C35 C36 C31 . . . . 2.5(7) ?
C32 C31 C36 C35 . . . . -1.4(6) ?
P1 C31 C36 C35 . . . . -176.7(3) ?
C61 P2 C41 C46 . . . . -66.3(3) ?
C51 P2 C41 C46 . . . . -176.6(2) ?
Ag P2 C41 C46 . . . . 62.6(2) ?
C61 P2 C41 C42 . . . . 171.3(3) ?
C51 P2 C41 C42 . . . . 61.1(3) ?
Ag P2 C41 C42 . . . . -59.7(3) ?
C46 C41 C42 C43 . . . . 54.0(4) ?
P2 C41 C42 C43 . . . . 176.1(3) ?
C41 C42 C43 C44 . . . . -55.5(5) ?
C42 C43 C44 C45 . . . . 56.8(5) ?
C43 C44 C45 C46 . . . . -56.5(5) ?
C42 C41 C46 C45 . . . . -55.2(4) ?
P2 C41 C46 C45 . . . . -178.2(3) ?
C44 C45 C46 C41 . . . . 56.8(5) ?
C61 P2 C51 C52 . . . . 70.1(3) ?
C41 P2 C51 C52 . . . . 179.9(2) ?
Ag P2 C51 C52 . . . . -55.4(3) ?
C61 P2 C51 C56 . . . . -58.7(3) ?
C41 P2 C51 C56 . . . . 51.1(3) ?
Ag P2 C51 C56 . . . . 175.8(2) ?
C56 C51 C52 C53 . . . . -53.4(4) ?
P2 C51 C52 C53 . . . . 174.0(3) ?
C51 C52 C53 C54 . . . . 53.2(5) ?
C52 C53 C54 C55 . . . . -53.4(6) ?
C53 C54 C55 C56 . . . . 55.2(5) ?
C54 C55 C56 C51 . . . . -56.6(5) ?
C52 C51 C56 C55 . . . . 54.9(4) ?
P2 C51 C56 C55 . . . . -176.3(3) ?
C51 P2 C61 C62 . . . . -110.0(3) ?
C41 P2 C61 C62 . . . . 139.9(3) ?
Ag P2 C61 C62 . . . . 11.3(3) ?
C51 P2 C61 C66 . . . . 69.5(3) ?
C41 P2 C61 C66 . . . . -40.6(3) ?
Ag P2 C61 C66 . . . . -169.2(3) ?
C66 C61 C62 C63 . . . . 0.0(6) ?
P2 C61 C62 C63 . . . . 179.6(4) ?
C61 C62 C63 C64 . . . . 0.3(8) ?
C62 C63 C64 C65 . . . . -0.1(8) ?
C63 C64 C65 C66 . . . . -0.6(8) ?
C62 C61 C66 C65 . . . . -0.7(6) ?
P2 C61 C66 C65 . . . . 179.8(3) ?
C64 C65 C66 C61 . . . . 0.9(7) ?
C75 N C71 C72 . . . . 4.4(13) ?
N C71 C72 C73 . . . . -6.7(15) ?
C71 C72 C73 C74 . . . . 4.5(17) ?
C72 C73 C74 C75 . . . . -0.2(17) ?
C73 C74 C75 N . . . . -2.3(16) ?
C71 N C75 C74 . . . . 0.1(14) ?
